data_7238925
loop_
_publ_author_name
'Wang, Linfei'
'Wang, Shuo-En'
'Wang, Weibin'
'Fan, Renhua'

_publ_section_title
;
 Accessing bridged bicyclic compounds or meta carbon-functionalized
 anilines from the dearomatization of anilines
;
_journal_issue 17
_journal_name_full 'RSC Advances'
_journal_page_first 5775
_journal_paper_doi 10.1039/c3ra23224g
_journal_volume 3
_journal_year 2013
_chemical_formula_sum 'C20 H25 N O5 S'
_chemical_formula_weight 391.47
_space_group_IT_number 14
_space_group_name_Hall '-P 2yn'
_space_group_name_H-M_alt 'P 1 21/n 1'
_symmetry_cell_setting monoclinic
_symmetry_space_group_name_H-M 'P 1 21/n 1'
_atom_sites_solution_hydrogens geom
_atom_sites_solution_primary direct
_atom_sites_solution_secondary difmap
_audit_creation_method SHELXL-97
_cell_angle_alpha 90.00
_cell_angle_beta 100.374(6)
_cell_angle_gamma 90.00
_cell_formula_units_Z 4
_cell_length_a 11.849(6)
_cell_length_b 7.997(4)
_cell_length_c 20.870(10)
_cell_measurement_reflns_used 918
_cell_measurement_temperature 293(2)
_cell_measurement_theta_max 27.141
_cell_measurement_theta_min 2.723
_cell_volume 1945.2(17)
_computing_cell_refinement 'Bruker SMART'
_computing_data_collection 'Bruker SMART'
_computing_data_reduction 'Bruker SHELXTL'
_computing_molecular_graphics 'Bruker SHELXTL'
_computing_publication_material 'Bruker SHELXTL'
_computing_structure_refinement 'SHELXL-97 (Sheldrick, 1997)'
_computing_structure_solution 'SHELXS-97 (Sheldrick, 1990)'
_diffrn_ambient_temperature 293(2)
_diffrn_measured_fraction_theta_full 1.000
_diffrn_measured_fraction_theta_max 1.000
_diffrn_measurement_device_type 'CCD area detector'
_diffrn_measurement_method 'phi and omega scans'
_diffrn_radiation_monochromator graphite
_diffrn_radiation_source 'fine-focus sealed tube'
_diffrn_radiation_type MoK\a
_diffrn_radiation_wavelength 0.71073
_diffrn_reflns_av_R_equivalents 0.0405
_diffrn_reflns_av_sigmaI/netI 0.0363
_diffrn_reflns_limit_h_max 13
_diffrn_reflns_limit_h_min -14
_diffrn_reflns_limit_k_max 8
_diffrn_reflns_limit_k_min -9
_diffrn_reflns_limit_l_max 24
_diffrn_reflns_limit_l_min -24
_diffrn_reflns_number 7672
_diffrn_reflns_theta_full 25.01
_diffrn_reflns_theta_max 25.01
_diffrn_reflns_theta_min 1.85
_exptl_absorpt_coefficient_mu 0.197
_exptl_absorpt_correction_T_max 0.9883
_exptl_absorpt_correction_T_min 0.9523
_exptl_absorpt_correction_type multi-scan
_exptl_absorpt_process_details sadabs
_exptl_crystal_colour colorless
_exptl_crystal_density_diffrn 1.337
_exptl_crystal_density_method 'not measured'
_exptl_crystal_description sheet
_exptl_crystal_F_000 832
_exptl_crystal_size_max 0.25
_exptl_crystal_size_mid 0.20
_exptl_crystal_size_min 0.06
_refine_diff_density_max 0.352
_refine_diff_density_min -0.394
_refine_diff_density_rms 0.067
_refine_ls_extinction_method none
_refine_ls_goodness_of_fit_ref 1.058
_refine_ls_hydrogen_treatment constr
_refine_ls_matrix_type full
_refine_ls_number_parameters 244
_refine_ls_number_reflns 3424
_refine_ls_number_restraints 0
_refine_ls_restrained_S_all 1.058
_refine_ls_R_factor_all 0.0587
_refine_ls_R_factor_gt 0.0501
_refine_ls_shift/su_max 0.000
_refine_ls_shift/su_mean 0.000
_refine_ls_structure_factor_coef Fsqd
_refine_ls_weighting_details 'calc w=1/[\s^2^(Fo^2^)+(0.0864P)^2^+0.6971P] where P=(Fo^2^+2Fc^2^)/3'
_refine_ls_weighting_scheme calc
_refine_ls_wR_factor_gt 0.1422
_refine_ls_wR_factor_ref 0.1505
_reflns_number_gt 2882
_reflns_number_total 3424
_reflns_threshold_expression >2sigma(I)
_cod_data_source_file c3ra23224g.txt
_cod_data_source_block a00925b
_cod_depositor_comments
;
The following automatic conversions were performed:

data item '_symmetry_cell_setting' value 'Monoclinic' was changed to
'monoclinic' in accordance with the
/home/saulius/struct/COD-crude-data/automatic-downloads/DataCite-retrospective/RSC/depositions/lib/dictionaries/cif_core.dic
dictionary named 'cif_core.dic' version 2.4.2 last updated on
2011-04-26.

Automatic conversion script
Id: cif_fix_values 6909 2019-04-08 15:41:33Z antanas 
;
_cod_original_cell_volume 1945.4(17)
_cod_original_sg_symbol_H-M P2(1)/n
_cod_database_code 7238925

loop_
_symmetry_equiv_pos_as_xyz
'x, y, z'
'-x+1/2, y+1/2, -z+1/2'
'-x, -y, -z'
'x-1/2, -y-1/2, z-1/2'

loop_
_atom_site_label
_atom_site_type_symbol
_atom_site_fract_x
_atom_site_fract_y
_atom_site_fract_z
_atom_site_U_iso_or_equiv
_atom_site_adp_type
_atom_site_occupancy
_atom_site_symmetry_multiplicity
_atom_site_calc_flag
_atom_site_refinement_flags
S1 S 0.18108(5) 1.06293(7) 0.13117(3) 0.0394(2) Uani 1 1 d .
N1 N 0.29495(16) 1.0261(2) 0.10014(9) 0.0379(5) Uani 1 1 d .
H1A H 0.3105 1.0932 0.0707 0.046 Uiso 1 1 calc R
O1 O 0.21370(16) 1.1010(2) 0.19849(8) 0.0553(5) Uani 1 1 d .
O2 O 0.11768(15) 1.1827(2) 0.08849(9) 0.0545(5) Uani 1 1 d .
O3 O 0.57576(13) 0.7132(2) 0.22500(7) 0.0401(4) Uani 1 1 d .
O4 O 0.54711(15) 0.4372(2) 0.15414(8) 0.0469(4) Uani 1 1 d .
O5 O 0.66497(16) 0.8230(2) 0.01930(8) 0.0540(5) Uani 1 1 d .
C1 C 0.10475(19) 0.8726(3) 0.12478(11) 0.0384(5) Uani 1 1 d .
C2 C 0.0942(2) 0.7824(4) 0.18008(12) 0.0487(6) Uani 1 1 d .
H2A H 0.1308 0.8177 0.2210 0.058 Uiso 1 1 calc R
C3 C 0.0282(2) 0.6389(4) 0.17308(14) 0.0564(7) Uani 1 1 d .
H3A H 0.0214 0.5776 0.2101 0.068 Uiso 1 1 calc R
C4 C -0.0278(2) 0.5835(3) 0.11323(14) 0.0522(7) Uani 1 1 d .
C5 C -0.0136(2) 0.6751(3) 0.05858(13) 0.0505(6) Uani 1 1 d .
H5A H -0.0493 0.6391 0.0175 0.061 Uiso 1 1 calc R
C6 C 0.0520(2) 0.8175(3) 0.06404(12) 0.0439(6) Uani 1 1 d .
H6A H 0.0610 0.8767 0.0269 0.053 Uiso 1 1 calc R
C7 C -0.1047(3) 0.4322(4) 0.10667(19) 0.0761(10) Uani 1 1 d .
H7A H -0.1044 0.3846 0.1489 0.114 Uiso 1 1 calc R
H7B H -0.0772 0.3510 0.0793 0.114 Uiso 1 1 calc R
H7C H -0.1814 0.4646 0.0876 0.114 Uiso 1 1 calc R
C8 C 0.36972(17) 0.8905(3) 0.11874(10) 0.0318(5) Uani 1 1 d .
C9 C 0.38906(18) 0.8227(3) 0.17777(10) 0.0362(5) Uani 1 1 d .
H9A H 0.3575 0.8728 0.2107 0.043 Uiso 1 1 calc R
C10 C 0.42008(18) 0.8222(3) 0.06355(10) 0.0344(5) Uani 1 1 d .
H10A H 0.4543 0.9127 0.0427 0.041 Uiso 1 1 calc R
H10B H 0.3596 0.7733 0.0315 0.041 Uiso 1 1 calc R
C11 C 0.51144(17) 0.6893(3) 0.08671(10) 0.0323(5) Uani 1 1 d .
H11A H 0.5278 0.6277 0.0488 0.039 Uiso 1 1 calc R
C12 C 0.45976(19) 0.6691(3) 0.19277(10) 0.0369(5) Uani 1 1 d .
H12A H 0.4248 0.5999 0.2227 0.044 Uiso 1 1 calc R
C13 C 0.7552(2) 0.8275(4) 0.23074(13) 0.0584(7) Uani 1 1 d .
H13A H 0.8077 0.8711 0.2049 0.088 Uiso 1 1 calc R
H13B H 0.7894 0.7336 0.2556 0.088 Uiso 1 1 calc R
H13C H 0.7377 0.9128 0.2598 0.088 Uiso 1 1 calc R
C14 C 0.62121(17) 0.7719(3) 0.12143(10) 0.0321(5) Uani 1 1 d .
C15 C 0.64728(18) 0.7732(3) 0.18716(11) 0.0361(5) Uani 1 1 d .
C16 C 0.69040(19) 0.8496(3) 0.07827(11) 0.0372(5) Uani 1 1 d .
C17 C 0.7872(2) 0.9690(4) 0.10079(15) 0.0574(7) Uani 1 1 d .
H17A H 0.8201 1.0040 0.0642 0.086 Uiso 1 1 calc R
H17B H 0.8447 0.9146 0.1321 0.086 Uiso 1 1 calc R
H17C H 0.7585 1.0649 0.1204 0.086 Uiso 1 1 calc R
C18 C 0.3484(2) 0.4913(3) 0.10542(13) 0.0501(6) Uani 1 1 d .
H18A H 0.3264 0.4170 0.1371 0.075 Uiso 1 1 calc R
H18B H 0.3526 0.4302 0.0663 0.075 Uiso 1 1 calc R
H18C H 0.2926 0.5790 0.0958 0.075 Uiso 1 1 calc R
C19 C 0.46578(19) 0.5672(3) 0.13245(11) 0.0362(5) Uani 1 1 d .
C20 C 0.5655(3) 0.3207(4) 0.10793(15) 0.0660(8) Uani 1 1 d .
H20A H 0.6210 0.2400 0.1278 0.099 Uiso 1 1 calc R
H20B H 0.5937 0.3764 0.0732 0.099 Uiso 1 1 calc R
H20C H 0.4947 0.2651 0.0908 0.099 Uiso 1 1 calc R

loop_
_atom_site_aniso_label
_atom_site_aniso_U_11
_atom_site_aniso_U_22
_atom_site_aniso_U_33
_atom_site_aniso_U_23
_atom_site_aniso_U_13
_atom_site_aniso_U_12
S1 0.0382(3) 0.0351(4) 0.0473(4) -0.0024(2) 0.0137(2) 0.0060(2)
N1 0.0408(10) 0.0310(10) 0.0450(10) 0.0062(8) 0.0156(8) 0.0038(8)
O1 0.0574(11) 0.0588(12) 0.0529(10) -0.0160(9) 0.0188(8) -0.0004(9)
O2 0.0514(10) 0.0386(10) 0.0750(12) 0.0090(9) 0.0155(9) 0.0157(8)
O3 0.0380(9) 0.0492(10) 0.0320(7) 0.0019(7) 0.0035(6) -0.0012(7)
O4 0.0511(10) 0.0334(9) 0.0516(10) 0.0014(7) -0.0027(8) 0.0073(7)
O5 0.0586(11) 0.0635(13) 0.0433(10) 0.0087(9) 0.0187(8) 0.0001(9)
C1 0.0312(11) 0.0406(13) 0.0448(12) 0.0027(10) 0.0109(9) 0.0059(9)
C2 0.0433(13) 0.0565(17) 0.0465(13) 0.0115(12) 0.0080(11) 0.0052(12)
C3 0.0530(15) 0.0559(18) 0.0632(16) 0.0236(14) 0.0182(13) 0.0055(13)
C4 0.0441(14) 0.0379(15) 0.0780(18) 0.0062(13) 0.0198(13) 0.0031(11)
C5 0.0478(14) 0.0462(15) 0.0574(15) -0.0071(12) 0.0095(12) 0.0004(11)
C6 0.0460(13) 0.0431(14) 0.0447(12) 0.0033(11) 0.0134(10) 0.0039(11)
C7 0.069(2) 0.0509(19) 0.112(3) 0.0028(18) 0.0280(19) -0.0095(15)
C8 0.0274(10) 0.0299(11) 0.0387(11) -0.0005(9) 0.0075(8) -0.0017(8)
C9 0.0352(11) 0.0393(13) 0.0356(11) -0.0024(9) 0.0106(9) -0.0004(9)
C10 0.0330(11) 0.0372(13) 0.0332(10) 0.0020(9) 0.0060(8) 0.0038(9)
C11 0.0318(11) 0.0327(12) 0.0317(10) -0.0031(9) 0.0041(8) 0.0023(9)
C12 0.0349(11) 0.0391(13) 0.0366(11) 0.0074(10) 0.0058(9) -0.0037(9)
C13 0.0481(15) 0.073(2) 0.0484(14) -0.0058(14) -0.0060(12) -0.0112(13)
C14 0.0288(10) 0.0293(11) 0.0377(11) -0.0013(9) 0.0050(8) 0.0018(8)
C15 0.0332(11) 0.0329(12) 0.0413(11) -0.0010(9) 0.0039(9) 0.0014(9)
C16 0.0334(11) 0.0331(12) 0.0467(12) 0.0051(10) 0.0116(9) 0.0084(9)
C17 0.0459(14) 0.0493(17) 0.0799(19) 0.0062(14) 0.0192(13) -0.0065(12)
C18 0.0419(13) 0.0376(14) 0.0672(16) -0.0021(12) 0.0000(12) -0.0070(11)
C19 0.0347(11) 0.0286(12) 0.0435(12) 0.0026(9) 0.0018(9) -0.0002(9)
C20 0.0667(19) 0.0517(18) 0.0714(18) -0.0159(15) -0.0095(15) 0.0187(14)

loop_
_atom_type_symbol
_atom_type_description
_atom_type_scat_dispersion_real
_atom_type_scat_dispersion_imag
_atom_type_scat_source
C C 0.0033 0.0016 'International Tables Vol C Tables 4.2.6.8 and 6.1.1.4'
H H 0.0000 0.0000 'International Tables Vol C Tables 4.2.6.8 and 6.1.1.4'
N N 0.0061 0.0033 'International Tables Vol C Tables 4.2.6.8 and 6.1.1.4'
O O 0.0106 0.0060 'International Tables Vol C Tables 4.2.6.8 and 6.1.1.4'
S S 0.1246 0.1234 'International Tables Vol C Tables 4.2.6.8 and 6.1.1.4'

loop_
_geom_angle_atom_site_label_1
_geom_angle_atom_site_label_2
_geom_angle_atom_site_label_3
_geom_angle
O1 S1 O2 119.48(12)
O1 S1 N1 109.58(11)
O2 S1 N1 104.75(11)
O1 S1 C1 107.71(11)
O2 S1 C1 109.11(11)
N1 S1 C1 105.36(11)
C8 N1 S1 123.71(15)
C8 N1 H1A 118.1
S1 N1 H1A 118.1
C15 O3 C12 117.09(16)
C20 O4 C19 116.64(18)
C6 C1 C2 120.3(2)
C6 C1 S1 119.09(18)
C2 C1 S1 120.56(19)
C3 C2 C1 118.6(2)
C3 C2 H2A 120.7
C1 C2 H2A 120.7
C4 C3 C2 122.3(2)
C4 C3 H3A 118.9
C2 C3 H3A 118.9
C3 C4 C5 117.6(3)
C3 C4 C7 121.7(3)
C5 C4 C7 120.6(3)
C6 C5 C4 121.3(2)
C6 C5 H5A 119.4
C4 C5 H5A 119.4
C5 C6 C1 119.8(2)
C5 C6 H6A 120.1
C1 C6 H6A 120.1
C4 C7 H7A 109.5
C4 C7 H7B 109.5
H7A C7 H7B 109.5
C4 C7 H7C 109.5
H7A C7 H7C 109.5
H7B C7 H7C 109.5
C9 C8 N1 124.4(2)
C9 C8 C10 122.7(2)
N1 C8 C10 112.80(18)
C8 C9 C12 121.9(2)
C8 C9 H9A 119.0
C12 C9 H9A 119.0
C8 C10 C11 111.60(17)
C8 C10 H10A 109.3
C11 C10 H10A 109.3
C8 C10 H10B 109.3
C11 C10 H10B 109.3
H10A C10 H10B 108.0
C14 C11 C19 110.36(17)
C14 C11 C10 110.14(18)
C19 C11 C10 109.29(18)
C14 C11 H11A 109.0
C19 C11 H11A 109.0
C10 C11 H11A 109.0
O3 C12 C9 110.18(18)
O3 C12 C19 109.39(18)
C9 C12 C19 112.28(17)
O3 C12 H12A 108.3
C9 C12 H12A 108.3
C19 C12 H12A 108.3
C15 C13 H13A 109.5
C15 C13 H13B 109.5
H13A C13 H13B 109.5
C15 C13 H13C 109.5
H13A C13 H13C 109.5
H13B C13 H13C 109.5
C15 C14 C16 124.9(2)
C15 C14 C11 120.44(19)
C16 C14 C11 114.68(18)
O3 C15 C14 122.68(19)
O3 C15 C13 107.8(2)
C14 C15 C13 129.4(2)
O5 C16 C14 118.6(2)
O5 C16 C17 117.3(2)
C14 C16 C17 124.0(2)
C16 C17 H17A 109.5
C16 C17 H17B 109.5
H17A C17 H17B 109.5
C16 C17 H17C 109.5
H17A C17 H17C 109.5
H17B C17 H17C 109.5
C19 C18 H18A 109.5
C19 C18 H18B 109.5
H18A C18 H18B 109.5
C19 C18 H18C 109.5
H18A C18 H18C 109.5
H18B C18 H18C 109.5
O4 C19 C12 104.93(17)
O4 C19 C18 110.10(19)
C12 C19 C18 110.2(2)
O4 C19 C11 111.48(18)
C12 C19 C11 104.48(18)
C18 C19 C11 115.04(19)
O4 C20 H20A 109.5
O4 C20 H20B 109.5
H20A C20 H20B 109.5
O4 C20 H20C 109.5
H20A C20 H20C 109.5
H20B C20 H20C 109.5

loop_
_geom_bond_atom_site_label_1
_geom_bond_atom_site_label_2
_geom_bond_distance
S1 O1 1.4215(19)
S1 O2 1.4265(18)
S1 N1 1.6252(19)
S1 C1 1.763(3)
N1 C8 1.410(3)
N1 H1A 0.8600
O3 C15 1.346(3)
O3 C12 1.460(3)
O4 C20 1.386(3)
O4 C19 1.434(3)
O5 C16 1.232(3)
C1 C6 1.381(3)
C1 C2 1.386(3)
C2 C3 1.381(4)
C2 H2A 0.9300
C3 C4 1.378(4)
C3 H3A 0.9300
C4 C5 1.391(4)
C4 C7 1.506(4)
C5 C6 1.372(4)
C5 H5A 0.9300
C6 H6A 0.9300
C7 H7A 0.9600
C7 H7B 0.9600
C7 H7C 0.9600
C8 C9 1.327(3)
C8 C10 1.493(3)
C9 C12 1.488(3)
C9 H9A 0.9300
C10 C11 1.532(3)
C10 H10A 0.9700
C10 H10B 0.9700
C11 C14 1.521(3)
C11 C19 1.531(3)
C11 H11A 0.9800
C12 C19 1.512(3)
C12 H12A 0.9800
C13 C15 1.494(3)
C13 H13A 0.9600
C13 H13B 0.9600
C13 H13C 0.9600
C14 C15 1.351(3)
C14 C16 1.462(3)
C16 C17 1.501(3)
C17 H17A 0.9600
C17 H17B 0.9600
C17 H17C 0.9600
C18 C19 1.529(3)
C18 H18A 0.9600
C18 H18B 0.9600
C18 H18C 0.9600
C20 H20A 0.9600
C20 H20B 0.9600
C20 H20C 0.9600
